data_1538351
loop_
_publ_author_name
'Murashova, E.V.'
'Chudinova, N.N.'
'Ilyukhin, A.B.'

_publ_section_title
;
 Tantalum and metal(II) condensed phosphates
;
_journal_name_full 'Zhurnal Neorganicheskoi Khimii'
_journal_page_first 1413
_journal_page_last 1419
_journal_volume 48
_journal_year 2003
_chemical_formula_sum 'O28.5 P8 Pb Ta3'
_chemical_name_systematic 'Pb Ta3 (P O4) (P2 O7)3.5'
_space_group_IT_number 146
_symmetry_space_group_name_Hall 'P 3*'
_symmetry_space_group_name_H-M 'R 3 :R'
_cell_angle_alpha 89.718
_cell_angle_beta 89.718
_cell_angle_gamma 89.718
_cell_formula_units_Z 1
_cell_length_a 8.2395
_cell_length_b 8.2395
_cell_length_c 8.2395
_cell_volume 559.354
_citation_journal_id_ASTM ZNOKAQ
_cod_data_source_file Murashova_ZNOKAQ_2003_491.cif
_cod_data_source_block O28.5P8Pb1Ta3
_cod_original_cell_volume 559.3541
_cod_original_sg_symbol_Hall 'R 3 (-y+z,x+z,-x+y+z)'
_cod_original_formula_sum 'O28.5 P8 Pb1 Ta3'
_cod_database_code 1538351

loop_
_symmetry_equiv_pos_as_xyz
x,y,z
z,x,y
y,z,x

loop_
_atom_site_label
_atom_site_type_symbol
_atom_site_fract_x
_atom_site_fract_y
_atom_site_fract_z
_atom_site_occupancy
_atom_site_U_iso_or_equiv
Ta1 Ta+5 0.49891 -0.5013 -0.00089 1 0.0
O13 O-2 0.004 -0.602 -0.017 0.5 0.0
O8 O-2 0.079 -0.71 -0.034 0.5 0.0
O12 O-2 0.216 -0.784 -0.784 0.46 0.0
P1 P+5 0.6083 -0.3917 -0.3917 0.54 0.0
P7 P+5 0.9034 -0.452 0.0915 0.5 0.0
O6 O-2 0.01 -0.422 -0.003 0.5 0.0
P2 P+5 0.3942 -0.6058 -0.6058 0.54 0.0
O11 O-2 0.79 -0.21 -0.21 0.46 0.0
O14 O-2 0.155 -0.773 -0.15 0.5 0.0
O2 O-2 0.506 -0.494 -0.494 0.54 0.0
Pb1 Pb+2 0 0 0 1 0.0
O3 O-2 0.4387 -0.7819 -0.5639 1 0.0
O7 O-2 0.841 -0.22 0.163 0.5 0.0
O5 O-2 0.9474 -0.48 0.2725 1 0.0
P6 P+5 0.31 -0.69 -0.69 0.46 0.0
O10 O-2 0.2767 -0.5082 -0.067 1 0.0
O4 O-2 0.7208 -0.507 0.0844 1 0.0
P8 P+5 0.1282 -0.6094 -0.1278 0.5 0.0
P4 P+5 0.1056 -0.5552 -0.1006 0.5 0.0
O9 O-2 0.072 -0.522 -0.275 1 0.0
P3 P+5 0.8694 -0.4006 0.1277 0.5 0.0
O15 O-2 0.958 -0.302 0.022 0.5 0.0
P5 P+5 0.68 -0.32 -0.32 0.46 0.0
O1 O-2 0.5736 -0.2143 -0.4158 1 0.0
